data_7038924
loop_
_publ_author_name
'Levason, William'
'Pugh, David'
'Purkis, Jamie M.'
'Reid, Gillian'

_publ_section_title
;
 Complexes of Group 2 dications with soft thioether- and
 selenoether-containing macrocycles.
;
_journal_issue 18
_journal_name_full 'Dalton transactions (Cambridge, England : 2003)'
_journal_page_first 7900
_journal_page_last 7911
_journal_paper_doi 10.1039/c6dt00808a
_journal_volume 45
_journal_year 2016
_chemical_formula_moiety '2(C32 H12 B F24), C19 H35 Ba N O6 Se2, 0.75(C H2 Cl2)'
_chemical_formula_sum 'C83.75 H60.5 B2 Ba Cl1.5 F48 N O6 Se2'
_chemical_formula_weight 2455.89
_chemical_name_systematic
;
 ?
;
_space_group_crystal_system triclinic
_space_group_IT_number 2
_space_group_name_Hall '-P 1'
_space_group_name_H-M_alt 'P -1'
_symmetry_space_group_name_Hall '-P 1'
_symmetry_space_group_name_H-M 'P -1'
_atom_sites_solution_hydrogens geom
_audit_creation_method SHELXL-2013
_audit_update_record
;
2016-02-23 deposited with the CCDC.
2016-03-28 downloaded from the CCDC.
;
_cell_angle_alpha 85.024(6)
_cell_angle_beta 82.079(6)
_cell_angle_gamma 88.732(6)
_cell_formula_units_Z 2
_cell_length_a 12.2148(3)
_cell_length_b 18.3417(4)
_cell_length_c 21.7783(15)
_cell_measurement_reflns_used 48315
_cell_measurement_temperature 100(2)
_cell_measurement_theta_max 27.6
_cell_measurement_theta_min 3.0
_cell_volume 4814.2(4)
_computing_cell_refinement
;
CrystalClear-SM Expert 3.1 b27 (Rigaku, 20112)
;
_computing_data_collection
;
CrystalClear-SM Expert 3.1 b27 (Rigaku, 20112)
;
_computing_data_reduction
;
CrystalClear-SM Expert 3.1 b27 (Rigaku, 20112)
;
_computing_molecular_graphics 'ORTEP-III (Farrugia, 2012)'
_computing_publication_material 'PLATON (Spek, 2003), WinGX (Farrugia, 1999) and enCIFer (Allen et al., 2004).'
_computing_structure_refinement 'SHELXL-2013 (Sheldrick, 2013)'
_computing_structure_solution 'SUPERFLIP (Palatinus and Chapuis, 2007)'
_diffrn_ambient_temperature 100(2)
_diffrn_detector 'CCD plate'
_diffrn_detector_area_resol_mean 28.5714
_diffrn_detector_type 'Rigaku HG Saturn724+ (2x2 bin mode)'
_diffrn_measured_fraction_theta_full 0.998
_diffrn_measured_fraction_theta_max 0.998
_diffrn_measurement_device 'four-circle \k diffractometer'
_diffrn_measurement_device_type 'Rigaku AFC12 (Right)'
_diffrn_measurement_method 'profile data from \w-scans'
_diffrn_measurement_specimen_support 'MiTeGen micromount'
_diffrn_radiation_collimation 'Confocal mirrors, VHF Varimax '
_diffrn_radiation_type MoK\a
_diffrn_radiation_wavelength 0.71075
_diffrn_reflns_av_R_equivalents 0.0553
_diffrn_reflns_av_unetI/netI 0.0623
_diffrn_reflns_Laue_measured_fraction_full 0.998
_diffrn_reflns_Laue_measured_fraction_max 0.998
_diffrn_reflns_limit_h_max 14
_diffrn_reflns_limit_h_min -14
_diffrn_reflns_limit_k_max 21
_diffrn_reflns_limit_k_min -21
_diffrn_reflns_limit_l_max 25
_diffrn_reflns_limit_l_min -25
_diffrn_reflns_number 55310
_diffrn_reflns_point_group_measured_fraction_full 0.998
_diffrn_reflns_point_group_measured_fraction_max 0.998
_diffrn_reflns_theta_full 25.000
_diffrn_reflns_theta_max 25.027
_diffrn_reflns_theta_min 3.046
_diffrn_source 'Rotating Anode'
_diffrn_source_current 55.0
_diffrn_source_power 2.475
_diffrn_source_voltage 45.0
_exptl_absorpt_coefficient_mu 1.354
_exptl_absorpt_correction_T_max 1.000
_exptl_absorpt_correction_T_min 0.653
_exptl_absorpt_correction_type multi-scan
_exptl_absorpt_process_details 'CrystalClear-SM Expert 3.1 b27 (Rigaku, 2012)'
_exptl_crystal_colour colourless
_exptl_crystal_density_diffrn 1.698
_exptl_crystal_description block
_exptl_crystal_F_000 2422
_exptl_crystal_size_max 0.100
_exptl_crystal_size_mid 0.080
_exptl_crystal_size_min 0.070
_refine_diff_density_max 5.108
_refine_diff_density_min -1.995
_refine_diff_density_rms 0.157
_refine_ls_extinction_method none
_refine_ls_goodness_of_fit_ref 1.036
_refine_ls_hydrogen_treatment constr
_refine_ls_matrix_type full
_refine_ls_number_parameters 1393
_refine_ls_number_reflns 16971
_refine_ls_number_restraints 396
_refine_ls_restrained_S_all 1.089
_refine_ls_R_factor_all 0.1222
_refine_ls_R_factor_gt 0.0975
_refine_ls_shift/su_max 0.001
_refine_ls_shift/su_mean 0.000
_refine_ls_structure_factor_coef Fsqd
_refine_ls_weighting_details 'w=1/[\s^2^(Fo^2^)+(0.1669P)^2^+28.5383P] where P=(Fo^2^+2Fc^2^)/3'
_refine_ls_weighting_scheme calc
_refine_ls_wR_factor_gt 0.2661
_refine_ls_wR_factor_ref 0.2893
_reflns_Friedel_coverage 0.000
_reflns_number_gt 12725
_reflns_number_total 16971
_reflns_threshold_expression 'I > 2\s(I)'
_cod_data_source_file c6dt00808a2.cif
_cod_data_source_block shelx
_cod_depositor_comments
;
The following automatic conversions were performed:

'_exptl_absorpt_correction_type' value 'Multi-scan' changed to
'multi-scan' according to
/usr/data/users/saulius/crontab/automatic-downloads/rss-feeds/RSC/lib/dictionaries/cif_core.dic
dictionary named 'cif_core.dic' version 2.4.2 from 2011-04-26.

Automatic conversion script
Id: cif_fix_values 4268 2015-11-12 08:31:59Z antanas 

 Adding full bibliography for 7038913--7038924.cif.
;
_cod_original_formula_sum 'C83.75 H60.50 B2 Ba Cl1.50 F48 N O6 Se2'
_cod_database_code 7038924
_shelx_space_group_comment
;
The symmetry employed for this shelxl refinement is uniquely defined
by the following loop, which should always be used as a source of
symmetry information in preference to the above space-group names.
They are only intended as comments.
;
_shelx_estimated_absorpt_t_min 0.876
_shelx_estimated_absorpt_t_max 0.911
_shelxl_version_number 2013-4

loop_
_space_group_symop_operation_xyz
'x, y, z'
'-x, -y, -z'

loop_
_atom_site_label
_atom_site_type_symbol
_atom_site_fract_x
_atom_site_fract_y
_atom_site_fract_z
_atom_site_U_iso_or_equiv
_atom_site_adp_type
_atom_site_occupancy
_atom_site_site_symmetry_order
_atom_site_calc_flag
_atom_site_refinement_flags_posn
_atom_site_refinement_flags_adp
_atom_site_refinement_flags_occupancy
_atom_site_disorder_assembly
_atom_site_disorder_group
C1 C 0.9889(7) 0.2237(4) 0.4602(3) 0.0365(17) Uani 1 1 d . . . . .
C2 C 0.9482(7) 0.1528(4) 0.4708(3) 0.0345(17) Uani 1 1 d . . . . .
H2 H 0.9976 0.1142 0.4805 0.041 Uiso 1 1 calc R U . . .
C3 C 0.8408(7) 0.1358(4) 0.4679(3) 0.0364(17) Uani 1 1 d . . . . .
C4 C 0.7646(8) 0.1910(4) 0.4546(3) 0.0409(18) Uani 1 1 d . . . . .
H4 H 0.6898 0.1799 0.4523 0.049 Uiso 1 1 calc R U . . .
C5 C 0.8017(7) 0.2621(4) 0.4451(4) 0.0400(18) Uani 1 1 d . . . . .
C6 C 0.9107(7) 0.2775(4) 0.4481(4) 0.0409(19) Uani 1 1 d . . . . .
H6 H 0.9334 0.3271 0.4417 0.049 Uiso 1 1 calc R U . . .
C7 C 0.8025(7) 0.0584(4) 0.4789(4) 0.044(2) Uani 1 1 d . . . . .
C8 C 0.7217(9) 0.3231(5) 0.4337(4) 0.054(2) Uani 1 1 d . . . . .
C9 C 1.1548(7) 0.3199(4) 0.4694(4) 0.0361(17) Uani 1 1 d . . . . .
C10 C 1.2549(8) 0.3522(4) 0.4424(4) 0.0425(19) Uani 1 1 d . . . . .
H10 H 1.3000 0.3287 0.4107 0.051 Uiso 1 1 calc R U . . .
C11 C 1.2902(8) 0.4178(4) 0.4607(4) 0.048(2) Uani 1 1 d . . . . .
C12 C 1.2277(8) 0.4534(4) 0.5069(4) 0.049(2) Uani 1 1 d . . . . .
H12 H 1.2522 0.4978 0.5196 0.059 Uiso 1 1 calc R U . . .
C13 C 1.1284(9) 0.4227(5) 0.5343(4) 0.051(2) Uani 1 1 d . . . . .
C14 C 1.0926(8) 0.3570(4) 0.5158(4) 0.045(2) Uani 1 1 d . . . . .
H14 H 1.0241 0.3372 0.5354 0.055 Uiso 1 1 calc R U . . .
C15 C 1.3986(9) 0.4497(5) 0.4312(5) 0.054(2) Uani 1 1 d . . . . .
C16 C 1.0611(9) 0.4576(5) 0.5845(5) 0.059(3) Uani 1 1 d . . . . .
C17 C 1.1773(6) 0.1873(4) 0.5088(3) 0.0313(16) Uani 1 1 d . . . . .
C18 C 1.2861(7) 0.1650(4) 0.5013(3) 0.0346(17) Uani 1 1 d . . . . .
H18 H 1.3288 0.1755 0.4617 0.042 Uiso 1 1 calc R U . . .
C19 C 1.3375(6) 0.1280(4) 0.5484(4) 0.0333(16) Uani 1 1 d . . . . .
C20 C 1.2776(7) 0.1121(4) 0.6068(3) 0.0342(16) Uani 1 1 d . . . . .
H20 H 1.3108 0.0869 0.6396 0.041 Uiso 1 1 calc R U . . .
C21 C 1.1678(7) 0.1342(4) 0.6157(3) 0.0373(17) Uani 1 1 d . . . . .
C22 C 1.1187(7) 0.1709(4) 0.5679(4) 0.0360(17) Uani 1 1 d . . . . .
H22 H 1.0431 0.1852 0.5757 0.043 Uiso 1 1 calc R U . . .
C23 C 1.4541(8) 0.1056(5) 0.5356(4) 0.047(2) Uani 1 1 d . . . . .
C24 C 1.1000(8) 0.1177(6) 0.6787(4) 0.052(2) Uani 1 1 d . . . . .
C25 C 1.1720(7) 0.2188(4) 0.3843(3) 0.041(2) Uani 1 1 d . . . . .
C26 C 1.2046(7) 0.1477(5) 0.3703(4) 0.0406(19) Uani 1 1 d . . . . .
H26 H 1.2034 0.1103 0.4035 0.049 Uiso 1 1 calc R U . . .
C27 C 1.2384(8) 0.1298(5) 0.3101(4) 0.051(2) Uani 1 1 d . . . . .
C28 C 1.2360(9) 0.1844(6) 0.2606(4) 0.064(3) Uani 1 1 d . . . . .
H28 H 1.2584 0.1731 0.2190 0.076 Uiso 1 1 calc R U . . .
C29 C 1.2009(11) 0.2546(6) 0.2729(4) 0.071(4) Uani 1 1 d . . . . .
C30 C 1.1702(9) 0.2710(5) 0.3335(4) 0.057(3) Uani 1 1 d . . . . .
H30 H 1.1469 0.3195 0.3411 0.068 Uiso 1 1 calc R U . . .
C31 C 1.2695(8) 0.0537(6) 0.2977(5) 0.059(3) Uani 1 1 d . . . . .
C32 C 1.1999(13) 0.3158(8) 0.2202(5) 0.081(4) Uani 1 1 d . . . . .
C33 C 1.0511(7) 0.6820(4) -0.0065(4) 0.0407(19) Uani 1 1 d . . . . .
C34 C 0.9601(8) 0.6425(4) -0.0172(4) 0.043(2) Uani 1 1 d . . . . .
H34 H 0.9281 0.6554 -0.0541 0.052 Uiso 1 1 calc R U . . .
C35 C 0.9145(8) 0.5855(4) 0.0233(4) 0.048(2) Uani 1 1 d . . . . .
C36 C 0.9586(9) 0.5649(6) 0.0766(5) 0.067(3) Uani 1 1 d . . . . .
H36 H 0.9271 0.5263 0.1050 0.080 Uiso 1 1 calc R U . . .
C37 C 1.0506(10) 0.6019(6) 0.0884(5) 0.067(3) Uani 1 1 d . . . . .
C38 C 1.0936(9) 0.6614(5) 0.0488(4) 0.056(2) Uani 1 1 d . . . . .
H38 H 1.1526 0.6883 0.0597 0.067 Uiso 1 1 calc R U . . .
C39 C 0.8124(9) 0.5492(5) 0.0111(5) 0.057(3) Uani 1 1 d . . . . .
C40 C 1.1077(13) 0.5805(7) 0.1473(6) 0.085(4) Uani 1 1 d . . . . .
C41 C 1.0106(6) 0.8190(4) -0.0317(3) 0.0314(16) Uani 1 1 d . . . . .
C42 C 0.9227(7) 0.8427(4) -0.0629(3) 0.0378(18) Uani 1 1 d . . . . .
H42 H 0.9118 0.8206 -0.0994 0.045 Uiso 1 1 calc R U . . .
C43 C 0.8511(7) 0.8969(4) -0.0425(3) 0.0371(17) Uani 1 1 d . . . . .
C44 C 0.8611(6) 0.9291(4) 0.0119(4) 0.0361(17) Uani 1 1 d . . . . .
H44 H 0.8115 0.9668 0.0256 0.043 Uiso 1 1 calc R U . . .
C45 C 0.9449(7) 0.9050(4) 0.0454(3) 0.0345(17) Uani 1 1 d . . . . .
C46 C 1.0191(7) 0.8512(4) 0.0236(3) 0.0353(17) Uani 1 1 d . . . . .
H46 H 1.0771 0.8358 0.0469 0.042 Uiso 1 1 calc R U . . .
C47 C 0.7621(8) 0.9220(6) -0.0810(5) 0.053(2) Uani 1 1 d . . . . .
C48 C 0.9512(8) 0.9341(5) 0.1057(4) 0.047(2) Uani 1 1 d . . . . .
C49 C 1.0998(8) 0.7389(4) -0.1268(4) 0.048(2) Uani 1 1 d . . . . .
C50 C 1.1293(12) 0.6703(6) -0.1477(5) 0.084(4) Uani 1 1 d . . . . .
H50 H 1.1322 0.6299 -0.1176 0.101 Uiso 1 1 calc R U . . .
C51 C 1.1542(11) 0.6583(7) -0.2092(5) 0.077(3) Uani 1 1 d . U . . .
C52 C 1.1388(11) 0.7178(6) -0.2545(5) 0.076(3) Uani 1 1 d . U . . .
H52 H 1.1473 0.7102 -0.2975 0.091 Uiso 1 1 calc R U . . .
C53 C 1.1103(9) 0.7889(6) -0.2339(4) 0.062(3) Uani 1 1 d . . . . .
C54 C 1.0966(7) 0.7984(5) -0.1718(4) 0.043(2) Uani 1 1 d . . . . .
H54 H 1.0847 0.8463 -0.1588 0.051 Uiso 1 1 calc R U . . .
C55 C 1.1914(15) 0.5855(7) -0.2323(7) 0.094(5) Uani 1 1 d . . . . .
C56 C 1.1071(10) 0.8519(7) -0.2803(4) 0.065(3) Uani 1 1 d . . . . .
C57 C 1.2245(7) 0.7736(4) -0.0496(4) 0.0403(18) Uani 1 1 d . . . . .
C58 C 1.2614(7) 0.8452(4) -0.0662(3) 0.0371(17) Uani 1 1 d . . . . .
H58 H 1.2087 0.8833 -0.0718 0.045 Uiso 1 1 calc R U . . .
C59 C 1.3711(7) 0.8619(5) -0.0746(3) 0.0413(19) Uani 1 1 d . . . . .
C60 C 1.4522(8) 0.8097(5) -0.0653(4) 0.054(2) Uani 1 1 d . . . . .
H60 H 1.5281 0.8224 -0.0708 0.065 Uiso 1 1 calc R U . . .
C61 C 1.4191(9) 0.7382(6) -0.0477(5) 0.061(3) Uani 1 1 d . . . . .
C62 C 1.3063(9) 0.7211(5) -0.0419(4) 0.054(2) Uani 1 1 d . . . . .
H62 H 1.2851 0.6714 -0.0323 0.064 Uiso 1 1 calc R U . . .
C63 C 1.4073(7) 0.9399(5) -0.0925(4) 0.043(2) Uani 1 1 d . . . . .
C64 C 1.5096(17) 0.6812(7) -0.0364(8) 0.101(5) Uani 1 1 d . . . . .
C65 C 0.6697(12) 0.6881(7) 0.3685(6) 0.086(4) Uani 1 1 d . . . . .
H65A H 0.7223 0.6705 0.3974 0.103 Uiso 1 1 calc R U . . .
H65B H 0.6895 0.7387 0.3518 0.103 Uiso 1 1 calc R U . . .
C66 C 0.5521(11) 0.6864(6) 0.4025(5) 0.067(3) Uani 1 1 d . . . . .
H66A H 0.5261 0.6352 0.4104 0.081 Uiso 1 1 calc R U . . .
H66B H 0.5497 0.7075 0.4430 0.081 Uiso 1 1 calc R U . . .
C67 C 0.3721(11) 0.7296(8) 0.3938(5) 0.081(4) Uani 1 1 d . . . . .
H67A H 0.3710 0.7312 0.4392 0.097 Uiso 1 1 calc R U . . .
H67B H 0.3346 0.6844 0.3867 0.097 Uiso 1 1 calc R U . . .
C68 C 0.3135(11) 0.7923(9) 0.3698(7) 0.091(5) Uani 1 1 d . . . . .
H68A H 0.2377 0.7933 0.3928 0.110 Uiso 1 1 calc R U . . .
H68B H 0.3511 0.8373 0.3772 0.110 Uiso 1 1 calc R U . . .
C69A C 0.2098(12) 0.8307(10) 0.2960(7) 0.067(6) Uani 0.63(3) 1 d D . P A 1
H69A H 0.1939 0.8699 0.3246 0.080 Uiso 0.63(3) 1 calc R U P A 1
H69B H 0.1453 0.7979 0.3002 0.080 Uiso 0.63(3) 1 calc R U P A 1
C70A C 0.2434(15) 0.8617(9) 0.2286(7) 0.062(6) Uani 0.63(3) 1 d D U P A 1
H70A H 0.3133 0.8888 0.2256 0.074 Uiso 0.63(3) 1 calc R U P A 1
H70B H 0.1857 0.8965 0.2161 0.074 Uiso 0.63(3) 1 calc R U P A 1
C69B C 0.255(3) 0.8461(14) 0.2687(16) 0.066(10) Uani 0.37(3) 1 d D U P A 2
H69C H 0.3162 0.8793 0.2509 0.080 Uiso 0.37(3) 1 calc R U P A 2
H69D H 0.2090 0.8738 0.3001 0.080 Uiso 0.37(3) 1 calc R U P A 2
C70B C 0.183(3) 0.847(2) 0.2159(16) 0.115(18) Uani 0.37(3) 1 d D U P A 2
H70C H 0.1815 0.8957 0.1928 0.138 Uiso 0.37(3) 1 calc R U P A 2
H70D H 0.1071 0.8305 0.2312 0.138 Uiso 0.37(3) 1 calc R U P A 2
C71 C 0.3343(9) 0.8335(7) 0.0998(4) 0.098(4) Uani 1 1 d D U . . .
H71A H 0.3441 0.8030 0.0640 0.118 Uiso 1 1 calc R U . . .
H71B H 0.2838 0.8744 0.0896 0.118 Uiso 1 1 calc R U . . .
C72 C 0.4457(7) 0.8657(4) 0.1050(5) 0.060(3) Uani 1 1 d D . . . .
H72A H 0.4738 0.8948 0.0658 0.072 Uiso 1 1 calc R U . . .
H72B H 0.4382 0.8985 0.1392 0.072 Uiso 1 1 calc R U . . .
C73 C 0.6318(10) 0.8225(7) 0.0975(6) 0.079(3) Uani 1 1 d . . . . .
H73A H 0.6546 0.8616 0.1215 0.095 Uiso 1 1 calc R U . . .
H73B H 0.6406 0.8412 0.0531 0.095 Uiso 1 1 calc R U . . .
C74 C 0.7043(10) 0.7588(6) 0.1050(6) 0.075(3) Uani 1 1 d . . . . .
H74A H 0.7800 0.7710 0.0846 0.090 Uiso 1 1 calc R U . . .
H74B H 0.6777 0.7179 0.0843 0.090 Uiso 1 1 calc R U . . .
C75 C 0.7876(13) 0.6830(11) 0.1781(7) 0.107(5) Uani 1 1 d . . . . .
H75A H 0.8582 0.6988 0.1531 0.128 Uiso 1 1 calc R U . . .
H75B H 0.7656 0.6363 0.1639 0.128 Uiso 1 1 calc R U . . .
C76 C 0.8007(12) 0.6729(14) 0.2497(9) 0.143(8) Uani 1 1 d . . . . .
H76A H 0.8096 0.7215 0.2647 0.172 Uiso 1 1 calc R U . . .
H76B H 0.8688 0.6439 0.2548 0.172 Uiso 1 1 calc R U . . .
C77 C 0.5727(8) 0.9408(5) 0.2579(4) 0.045(2) Uani 1 1 d . . . . .
C78 C 0.6043(9) 1.0148(5) 0.2678(4) 0.052(2) Uani 1 1 d . . . . .
H78A H 0.6845 1.0199 0.2571 0.078 Uiso 1 1 calc R U . . .
H78B H 0.5828 1.0236 0.3116 0.078 Uiso 1 1 calc R U . . .
H78C H 0.5668 1.0504 0.2415 0.078 Uiso 1 1 calc R U . . .
C79 C 0.4920(18) 0.5014(11) 0.1236(9) 0.137(7) Uani 1 1 d . U . . .
H79A H 0.5556 0.5159 0.0928 0.206 Uiso 1 1 calc R U . . .
H79B H 0.4245 0.5055 0.1039 0.206 Uiso 1 1 calc R U . . .
H79C H 0.5020 0.4506 0.1402 0.206 Uiso 1 1 calc R U . . .
C80 C 0.483(2) 0.5489(7) 0.1740(8) 0.153(9) Uani 1 1 d D . . . .
C81 C 0.4256(17) 0.5120(10) 0.2367(9) 0.151(8) Uani 1 1 d D U . . .
H81A H 0.4829 0.5012 0.2644 0.181 Uiso 1 1 calc R U . . .
H81B H 0.3958 0.4646 0.2286 0.181 Uiso 1 1 calc R U . . .
C82 C 0.3302(12) 0.5556(5) 0.2728(6) 0.089(4) Uani 1 1 d D U . . .
C83 C 0.2308(12) 0.5119(7) 0.2958(6) 0.083(4) Uani 1 1 d . . . . .
H83A H 0.1858 0.5362 0.3291 0.125 Uiso 1 1 calc R U . . .
H83B H 0.2530 0.4631 0.3121 0.125 Uiso 1 1 calc R U . . .
H83C H 0.1875 0.5074 0.2617 0.125 Uiso 1 1 calc R U . . .
C84 C 0.5352(18) 0.2563(10) 0.2929(8) 0.090(5) Uani 0.75 1 d . U P . .
H84A H 0.5951 0.2864 0.3036 0.108 Uiso 0.75 1 calc R U P . .
H84B H 0.4677 0.2873 0.2936 0.108 Uiso 0.75 1 calc R U P . .
B1 B 1.1225(8) 0.2376(5) 0.4543(4) 0.0363(19) Uani 1 1 d . . . . .
B2 B 1.0943(9) 0.7524(5) -0.0533(4) 0.040(2) Uani 1 1 d . . . . .
N1 N 0.5492(7) 0.8835(4) 0.2502(3) 0.0506(18) Uani 1 1 d . . . . .
O1 O 0.4825(6) 0.7282(3) 0.3646(3) 0.0543(16) Uani 1 1 d . . . . .
O2 O 0.3070(5) 0.7921(4) 0.3054(4) 0.0665(19) Uani 1 1 d D . . . .
O3 O 0.5218(6) 0.8068(3) 0.1172(3) 0.0613(18) Uani 1 1 d D . . . .
O4 O 0.7076(6) 0.7352(5) 0.1718(4) 0.074(2) Uani 1 1 d . . . . .
O5 O 0.5109(9) 0.6131(4) 0.1686(4) 0.097(3) Uani 1 1 d D . . . .
O6 O 0.3519(7) 0.6175(4) 0.2803(3) 0.071(2) Uani 1 1 d D . . . .
F1 F 0.7220(6) 0.0451(3) 0.4461(4) 0.083(2) Uani 1 1 d . U . . .
F2 F 0.8787(5) 0.0106(3) 0.4635(4) 0.082(2) Uani 1 1 d . U . . .
F3 F 0.7598(9) 0.0417(4) 0.5361(4) 0.111(3) Uani 1 1 d . U . . .
F4 F 0.6201(5) 0.3010(3) 0.4338(3) 0.0765(18) Uani 1 1 d . U . . .
F5 F 0.7122(5) 0.3704(3) 0.4785(3) 0.0630(15) Uani 1 1 d . U . . .
F6 F 0.7500(7) 0.3630(5) 0.3814(4) 0.103(3) Uani 1 1 d . U . . .
F7 F 1.4382(6) 0.4214(4) 0.3773(3) 0.0774(19) Uani 1 1 d . U . . .
F8 F 1.3941(5) 0.5210(3) 0.4181(3) 0.0743(17) Uani 1 1 d . U . . .
F9 F 1.4794(5) 0.4363(4) 0.4665(3) 0.0734(17) Uani 1 1 d . U . . .
F10 F 1.0537(7) 0.4208(4) 0.6392(3) 0.087(2) Uani 1 1 d . U . . .
F11 F 1.0801(9) 0.5253(5) 0.5893(5) 0.131(3) Uani 1 1 d . U . . .
F12 F 0.9529(8) 0.4623(5) 0.5758(4) 0.113(3) Uani 1 1 d . U . . .
F13 F 1.5218(5) 0.1637(3) 0.5298(4) 0.0772(18) Uani 1 1 d . U . . .
F14 F 1.4787(4) 0.0751(3) 0.4825(2) 0.0546(13) Uani 1 1 d . U . . .
F15 F 1.4876(5) 0.0590(4) 0.5801(3) 0.0667(15) Uani 1 1 d . U . . .
F16 F 1.1560(5) 0.0800(4) 0.7194(3) 0.0799(19) Uani 1 1 d . U . . .
F17 F 1.0607(6) 0.1781(4) 0.7027(3) 0.083(2) Uani 1 1 d . U . . .
F18 F 1.0116(5) 0.0778(4) 0.6752(3) 0.0724(17) Uani 1 1 d . U . . .
F19 F 1.3306(6) 0.0493(4) 0.2435(3) 0.0826(19) Uani 1 1 d . U . . .
F20 F 1.1860(7) 0.0113(4) 0.3000(5) 0.108(2) Uani 1 1 d . U . . .
F21 F 1.3308(7) 0.0221(4) 0.3393(3) 0.0832(19) Uani 1 1 d . U . . .
F22 F 1.1852(8) 0.2877(4) 0.1682(3) 0.094(2) Uani 1 1 d . U . . .
F23 F 1.1147(8) 0.3658(5) 0.2336(4) 0.102(2) Uani 1 1 d . U . . .
F24 F 1.2877(7) 0.3529(4) 0.2122(3) 0.097(2) Uani 1 1 d . U . . .
F25 F 0.7209(5) 0.5802(3) 0.0401(4) 0.0820(19) Uani 1 1 d . U . . .
F26 F 0.8008(6) 0.5513(4) -0.0484(4) 0.087(2) Uani 1 1 d . U . . .
F27 F 0.8071(5) 0.4788(3) 0.0332(3) 0.0723(17) Uani 1 1 d . U . . .
F28 F 1.0779(9) 0.5109(5) 0.1684(5) 0.128(3) Uani 1 1 d . U . . .
F29 F 1.0701(8) 0.6209(5) 0.1898(4) 0.109(3) Uani 1 1 d . U . . .
F30 F 1.2111(8) 0.5832(5) 0.1387(4) 0.105(3) Uani 1 1 d . U . . .
F31A F 0.7204(14) 0.8693(10) -0.1099(8) 0.048(5) Uani 0.44(3) 1 d . U P B 1
F32A F 0.6684(15) 0.9412(14) -0.0446(9) 0.066(5) Uani 0.44(3) 1 d . U P B 1
F33A F 0.7895(18) 0.9763(16) -0.1241(13) 0.091(7) Uani 0.44(3) 1 d . U P B 1
F31B F 0.697(2) 0.8665(13) -0.0835(14) 0.113(7) Uani 0.56(3) 1 d . U P B 2
F32B F 0.7022(15) 0.9777(11) -0.0617(7) 0.072(5) Uani 0.56(3) 1 d . U P B 2
F33B F 0.8045(11) 0.9402(10) -0.1395(5) 0.065(4) Uani 0.56(3) 1 d . U P B 2
F34 F 0.9248(5) 1.0047(3) 0.1074(2) 0.0583(14) Uani 1 1 d . U . . .
F35 F 0.8820(7) 0.9003(4) 0.1505(3) 0.093(2) Uani 1 1 d . U . . .
F36 F 1.0497(6) 0.9280(4) 0.1235(3) 0.092(2) Uani 1 1 d . U . . .
F37 F 1.2985(8) 0.5876(4) -0.2614(4) 0.102(2) Uani 1 1 d . U . . .
F38 F 1.1311(9) 0.5620(5) -0.2668(5) 0.117(3) Uani 1 1 d . U . . .
F39 F 1.1987(9) 0.5321(5) -0.1839(4) 0.121(3) Uani 1 1 d . U . . .
F40 F 1.0607(9) 0.9104(5) -0.2560(3) 0.118(3) Uani 1 1 d . U . . .
F41 F 1.2041(6) 0.8750(4) -0.3085(3) 0.093(2) Uani 1 1 d . U . . .
F42 F 1.0516(6) 0.8397(5) -0.3263(3) 0.092(2) Uani 1 1 d . U . . .
F43 F 1.4993(4) 0.9447(3) -0.1345(2) 0.0521(13) Uani 1 1 d . U . . .
F44 F 1.4325(5) 0.9729(3) -0.0434(2) 0.0649(16) Uani 1 1 d . U . . .
F45 F 1.3321(4) 0.9818(3) -0.1167(2) 0.0481(12) Uani 1 1 d . U . . .
F46A F 1.573(3) 0.699(2) -0.0059(19) 0.195(15) Uani 0.546(19) 1 d . U P C 1
F47A F 1.5591(13) 0.6625(9) -0.0917(8) 0.102(6) Uani 0.546(19) 1 d . U P C 1
F48A F 1.4659(12) 0.6163(8) -0.0152(9) 0.095(6) Uani 0.546(19) 1 d . U P C 1
F46B F 1.499(3) 0.6290(17) -0.0671(17) 0.151(11) Uani 0.454(19) 1 d . U P C 2
F47B F 1.6094(13) 0.7113(9) -0.0348(9) 0.075(5) Uani 0.454(19) 1 d . U P C 2
F48B F 1.4906(15) 0.6603(11) 0.0273(9) 0.095(7) Uani 0.454(19) 1 d . U P C 2
Se1 Se 0.67671(13) 0.62451(7) 0.30041(7) 0.0843(4) Uani 1 1 d . . . . .
Se2 Se 0.26458(11) 0.77752(7) 0.16742(7) 0.0823(4) Uani 1 1 d D . . . .
Ba1 Ba 0.49090(4) 0.73310(3) 0.23558(2) 0.03835(18) Uani 1 1 d . . . . .
Cl1 Cl 0.5109(3) 0.1836(2) 0.34831(15) 0.0652(10) Uani 0.75 1 d . . P . .
Cl2 Cl 0.5724(5) 0.2291(3) 0.21819(18) 0.1086(18) Uani 0.75 1 d . . P . .

loop_
_atom_site_aniso_label
_atom_site_aniso_U_11
_atom_site_aniso_U_22
_atom_site_aniso_U_33
_atom_site_aniso_U_23
_atom_site_aniso_U_13
_atom_site_aniso_U_12
C1 0.048(5) 0.035(4) 0.028(4) -0.001(3) -0.012(3) -0.007(3)
C2 0.044(5) 0.033(4) 0.027(4) -0.004(3) -0.006(3) -0.006(3)
C3 0.051(5) 0.030(4) 0.026(4) -0.002(3) 0.001(3) -0.008(3)
C4 0.053(5) 0.040(4) 0.031(4) -0.007(3) -0.010(4) -0.004(4)
C5 0.054(5) 0.034(4) 0.034(4) -0.003(3) -0.016(4) -0.002(4)
C6 0.055(5) 0.035(4) 0.036(4) -0.003(3) -0.015(4) -0.006(4)
C7 0.044(5) 0.036(4) 0.048(5) 0.000(4) 0.004(4) -0.010(4)
C8 0.061(6) 0.052(5) 0.051(5) 0.001(4) -0.023(4) 0.001(5)
C9 0.044(5) 0.027(4) 0.040(4) 0.004(3) -0.016(3) -0.008(3)
C10 0.061(6) 0.034(4) 0.037(4) 0.000(3) -0.021(4) -0.011(4)
C11 0.073(6) 0.027(4) 0.049(5) 0.008(4) -0.034(5) -0.014(4)
C12 0.069(6) 0.029(4) 0.055(5) -0.006(4) -0.028(5) -0.005(4)
C13 0.075(7) 0.033(4) 0.050(5) -0.002(4) -0.025(5) 0.002(4)
C14 0.065(6) 0.031(4) 0.044(5) 0.001(3) -0.021(4) -0.005(4)
C15 0.067(6) 0.040(5) 0.061(6) 0.001(4) -0.029(5) -0.028(4)
C16 0.071(7) 0.040(5) 0.071(7) -0.013(5) -0.019(5) 0.005(5)
C17 0.037(4) 0.024(3) 0.034(4) -0.007(3) -0.006(3) -0.008(3)
C18 0.042(4) 0.031(4) 0.030(4) -0.005(3) 0.002(3) -0.013(3)
C19 0.030(4) 0.031(4) 0.040(4) -0.011(3) -0.004(3) -0.005(3)
C20 0.043(5) 0.033(4) 0.029(4) -0.007(3) -0.011(3) -0.003(3)
C21 0.044(5) 0.040(4) 0.029(4) -0.010(3) -0.003(3) -0.007(3)
C22 0.037(4) 0.034(4) 0.039(4) -0.008(3) -0.006(3) -0.002(3)
C23 0.046(5) 0.043(5) 0.053(5) -0.009(4) -0.004(4) -0.010(4)
C24 0.046(5) 0.077(6) 0.030(4) 0.002(4) -0.003(4) 0.002(5)
C25 0.059(5) 0.038(4) 0.030(4) 0.002(3) -0.013(4) -0.028(4)
C26 0.044(5) 0.047(5) 0.031(4) -0.004(3) -0.002(3) -0.018(4)
C27 0.047(5) 0.068(6) 0.039(5) -0.015(4) 0.002(4) -0.029(5)
C28 0.081(7) 0.082(7) 0.028(4) -0.006(4) 0.001(4) -0.045(6)
C29 0.120(10) 0.065(7) 0.031(5) 0.002(4) -0.010(5) -0.060(7)
C30 0.095(8) 0.042(5) 0.037(5) 0.004(4) -0.021(5) -0.034(5)
C31 0.047(6) 0.079(7) 0.054(6) -0.036(5) 0.008(4) -0.019(5)
C32 0.117(11) 0.090(9) 0.039(6) 0.004(6) -0.013(6) -0.044(9)
C33 0.058(5) 0.023(4) 0.038(4) -0.003(3) 0.001(4) -0.002(3)
C34 0.056(5) 0.028(4) 0.042(4) -0.004(3) 0.004(4) -0.001(4)
C35 0.054(5) 0.029(4) 0.059(5) -0.001(4) 0.002(4) -0.008(4)
C36 0.063(7) 0.053(6) 0.078(7) 0.027(5) -0.003(5) -0.018(5)
C37 0.072(7) 0.071(7) 0.055(6) 0.021(5) -0.009(5) -0.010(6)
C38 0.071(7) 0.049(5) 0.046(5) 0.006(4) -0.009(5) -0.014(5)
C39 0.059(6) 0.030(4) 0.079(7) -0.001(4) 0.000(5) -0.005(4)
C40 0.101(11) 0.070(8) 0.072(8) 0.025(6) 0.011(7) -0.009(7)
C41 0.041(4) 0.022(3) 0.030(4) 0.001(3) -0.001(3) -0.011(3)
C42 0.044(5) 0.038(4) 0.031(4) -0.007(3) -0.001(3) -0.016(4)
C43 0.040(4) 0.042(4) 0.028(4) 0.003(3) -0.002(3) -0.013(4)
C44 0.032(4) 0.036(4) 0.038(4) -0.002(3) 0.004(3) -0.007(3)
C45 0.040(4) 0.032(4) 0.028(4) -0.002(3) 0.006(3) -0.012(3)
C46 0.040(4) 0.034(4) 0.030(4) 0.000(3) -0.001(3) -0.012(3)
C47 0.040(5) 0.062(6) 0.058(6) 0.001(5) -0.012(4) -0.006(5)
C48 0.059(6) 0.043(5) 0.037(4) -0.005(4) 0.000(4) -0.009(4)
C49 0.070(6) 0.036(4) 0.036(4) -0.011(3) 0.007(4) -0.020(4)
C50 0.149(12) 0.050(6) 0.045(6) -0.010(5) 0.026(6) -0.040(7)
C51 0.100(7) 0.065(6) 0.063(6) -0.017(5) 0.006(5) -0.021(5)
C52 0.106(7) 0.065(6) 0.054(5) -0.015(5) 0.008(5) -0.030(5)
C53 0.084(7) 0.068(6) 0.033(4) -0.006(4) 0.000(4) -0.049(6)
C54 0.049(5) 0.049(5) 0.030(4) -0.008(3) -0.003(3) -0.021(4)
C55 0.138(14) 0.047(6) 0.083(9) 0.008(6) 0.021(9) 0.007(7)
C56 0.079(7) 0.081(7) 0.035(5) -0.014(5) 0.000(5) -0.033(6)
C57 0.054(5) 0.035(4) 0.030(4) -0.005(3) 0.001(3) 0.001(4)
C58 0.045(5) 0.043(4) 0.023(3) -0.004(3) -0.002(3) -0.003(4)
C59 0.049(5) 0.046(5) 0.026(4) -0.005(3) 0.007(3) -0.003(4)
C60 0.041(5) 0.062(6) 0.056(6) -0.006(5) 0.007(4) 0.008(4)
C61 0.060(6) 0.059(6) 0.059(6) -0.006(5) 0.003(5) 0.019(5)
C62 0.066(6) 0.035(4) 0.055(5) -0.006(4) 0.008(5) 0.011(4)
C63 0.045(5) 0.053(5) 0.030(4) -0.004(4) 0.007(3) -0.012(4)
C64 0.147(17) 0.053(7) 0.112(12) -0.022(8) -0.040(11) 0.016(9)
C65 0.115(11) 0.064(7) 0.099(9) -0.034(7) -0.076(9) 0.035(7)
C66 0.101(9) 0.054(6) 0.051(6) -0.003(5) -0.029(6) 0.009(6)
C67 0.080(9) 0.111(10) 0.053(6) -0.024(7) 0.003(6) -0.036(8)
C68 0.058(7) 0.129(12) 0.096(10) -0.068(9) -0.006(7) 0.004(8)
C69A 0.075(13) 0.069(12) 0.051(10) -0.004(8) 0.009(9) 0.002(10)
C70A 0.049(8) 0.061(8) 0.072(9) 0.003(7) -0.005(7) 0.024(6)
C69B 0.059(13) 0.070(13) 0.069(13) -0.010(9) -0.005(9) 0.011(9)
C70B 0.111(19) 0.120(19) 0.112(19) -0.007(10) -0.014(10) 0.000(10)
C71 0.062(6) 0.135(8) 0.113(8) -0.080(7) -0.024(6) 0.008(6)
C72 0.075(7) 0.039(5) 0.063(6) 0.012(4) -0.004(5) -0.014(5)
C73 0.077(8) 0.078(8) 0.076(8) -0.004(6) 0.012(6) -0.018(7)
C74 0.076(8) 0.062(6) 0.078(8) -0.010(6) 0.032(6) -0.011(6)
C75 0.080(10) 0.147(15) 0.090(10) -0.002(10) -0.011(8) 0.024(10)
C76 0.051(8) 0.25(3) 0.143(16) -0.037(16) -0.041(9) 0.009(11)
C77 0.050(5) 0.051(5) 0.037(4) 0.000(4) -0.012(4) -0.014(4)
C78 0.066(6) 0.044(5) 0.052(5) -0.002(4) -0.028(5) -0.012(4)
C79 0.154(10) 0.125(9) 0.130(10) -0.028(8) 0.002(8) -0.010(8)
C80 0.21(2) 0.091(12) 0.149(17) -0.067(12) 0.040(16) -0.052(13)
C81 0.154(11) 0.138(10) 0.157(11) -0.021(9) -0.003(9) -0.009(9)
C82 0.110(8) 0.072(6) 0.088(7) 0.008(6) -0.033(6) -0.024(6)
C83 0.095(10) 0.085(9) 0.071(8) 0.009(6) -0.023(7) -0.008(7)
C84 0.121(10) 0.087(8) 0.067(8) -0.024(7) -0.014(7) -0.010(7)
B1 0.047(5) 0.030(4) 0.033(4) -0.002(3) -0.008(4) -0.011(4)
B2 0.056(6) 0.027(4) 0.036(5) 0.000(4) 0.002(4) -0.010(4)
N1 0.058(5) 0.050(5) 0.046(4) -0.006(3) -0.010(3) -0.014(4)
O1 0.064(4) 0.052(4) 0.047(3) -0.001(3) -0.010(3) -0.004(3)
O2 0.042(4) 0.060(4) 0.098(6) -0.016(4) -0.006(4) -0.001(3)
O3 0.084(5) 0.046(4) 0.050(4) -0.002(3) 0.006(3) -0.018(3)
O4 0.049(4) 0.087(5) 0.088(6) -0.032(5) 0.001(4) -0.005(4)
O5 0.144(9) 0.052(5) 0.087(6) -0.019(4) 0.025(6) -0.032(5)
O6 0.096(6) 0.053(4) 0.062(4) 0.005(3) -0.001(4) -0.024(4)
F1 0.072(4) 0.055(3) 0.130(5) 0.000(3) -0.041(4) -0.021(3)
F2 0.056(3) 0.039(3) 0.149(6) -0.012(3) 0.000(4) -0.007(3)
F3 0.173(7) 0.072(4) 0.076(4) 0.008(3) 0.020(4) -0.036(4)
F4 0.072(4) 0.056(3) 0.114(5) -0.026(3) -0.047(4) 0.010(3)
F5 0.072(4) 0.041(3) 0.081(4) -0.015(3) -0.025(3) 0.004(3)
F6 0.113(5) 0.102(5) 0.082(4) 0.035(4) 0.001(4) 0.039(4)
F7 0.084(4) 0.078(4) 0.071(4) -0.014(3) -0.003(3) -0.044(3)
F8 0.074(4) 0.042(3) 0.106(4) 0.017(3) -0.022(3) -0.017(3)
F9 0.065(4) 0.073(4) 0.087(4) 0.002(3) -0.032(3) -0.007(3)
F10 0.111(5) 0.091(4) 0.058(4) -0.007(3) -0.015(3) 0.032(4)
F11 0.164(7) 0.077(5) 0.143(6) -0.046(5) 0.032(6) -0.010(5)
F12 0.105(6) 0.143(6) 0.099(5) -0.037(5) -0.035(4) 0.046(5)
F13 0.048(3) 0.067(4) 0.118(5) -0.025(3) -0.001(3) -0.016(3)
F14 0.053(3) 0.059(3) 0.049(3) -0.008(2) 0.005(2) 0.008(2)
F15 0.052(3) 0.089(4) 0.060(3) -0.004(3) -0.012(3) 0.020(3)
F16 0.072(4) 0.127(5) 0.036(3) 0.016(3) -0.006(3) 0.008(4)
F17 0.098(5) 0.091(4) 0.056(3) -0.027(3) 0.021(3) 0.003(4)
F18 0.058(3) 0.102(4) 0.051(3) 0.007(3) 0.007(3) -0.025(3)
F19 0.087(4) 0.115(5) 0.046(3) -0.023(3) -0.003(3) 0.021(4)
F20 0.092(4) 0.088(4) 0.144(5) -0.047(4) 0.002(4) -0.014(3)
F21 0.120(5) 0.076(4) 0.054(3) -0.015(3) -0.008(4) 0.005(4)
F22 0.154(6) 0.083(4) 0.049(3) 0.005(3) -0.025(4) -0.033(4)
F23 0.132(6) 0.088(5) 0.084(5) 0.024(4) -0.029(4) -0.011(5)
F24 0.135(6) 0.075(4) 0.075(4) 0.014(3) -0.003(4) -0.048(4)
F25 0.057(4) 0.058(3) 0.129(5) -0.019(4) -0.003(4) 0.007(3)
F26 0.089(5) 0.086(4) 0.091(5) -0.001(4) -0.020(4) -0.041(4)
F27 0.064(4) 0.037(3) 0.111(5) 0.006(3) 0.001(3) -0.010(2)
F28 0.152(7) 0.109(6) 0.123(6) 0.036(5) -0.047(5) -0.015(5)
F29 0.115(6) 0.138(6) 0.076(4) -0.013(5) -0.015(4) 0.017(5)
F30 0.097(5) 0.123(6) 0.095(5) 0.017(4) -0.028(4) 0.008(5)
F31A 0.046(7) 0.066(8) 0.042(7) -0.027(6) -0.024(5) 0.004(5)
F32A 0.059(8) 0.087(10) 0.056(8) -0.017(7) -0.015(6) 0.012(7)
F33A 0.081(9) 0.091(11) 0.099(11) 0.018(8) -0.023(8) -0.007(8)
F31B 0.099(10) 0.119(10) 0.127(11) 0.003(8) -0.044(8) -0.021(7)
F32B 0.081(8) 0.079(8) 0.062(7) -0.014(6) -0.028(6) 0.028(6)
F33B 0.071(7) 0.088(8) 0.045(6) -0.017(5) -0.029(5) 0.016(6)
F34 0.066(3) 0.057(3) 0.057(3) -0.030(2) -0.010(3) 0.005(3)
F35 0.123(4) 0.093(4) 0.060(3) -0.015(3) 0.008(3) -0.034(3)
F36 0.102(5) 0.114(5) 0.079(4) -0.056(4) -0.055(4) 0.049(4)
F37 0.127(6) 0.079(4) 0.091(5) -0.011(4) 0.019(4) 0.005(4)
F38 0.135(6) 0.083(5) 0.135(6) -0.045(5) 0.001(5) -0.026(5)
F39 0.145(5) 0.102(4) 0.109(4) -0.005(4) 0.007(4) 0.003(4)
F40 0.181(7) 0.108(5) 0.059(4) 0.028(4) -0.019(4) 0.017(5)
F41 0.079(4) 0.108(5) 0.087(4) 0.039(4) -0.021(3) -0.053(4)
F42 0.079(4) 0.151(6) 0.049(3) 0.005(4) -0.020(3) -0.049(4)
F43 0.035(3) 0.077(3) 0.040(2) 0.006(2) 0.005(2) -0.008(2)
F44 0.087(4) 0.068(3) 0.040(3) -0.006(2) -0.007(3) -0.032(3)
F45 0.039(3) 0.045(3) 0.057(3) 0.007(2) -0.002(2) -0.005(2)
F46A 0.192(17) 0.192(17) 0.204(17) -0.011(10) -0.039(10) 0.014(10)
F47A 0.085(8) 0.095(8) 0.111(9) -0.011(7) 0.030(6) 0.037(6)
F48A 0.087(8) 0.076(8) 0.111(9) 0.016(7) 0.001(6) 0.028(6)
F46B 0.151(13) 0.142(13) 0.158(14) -0.017(9) -0.013(9) 0.016(9)
F47B 0.050(7) 0.071(8) 0.099(9) 0.009(7) -0.010(6) 0.026(6)
F48B 0.090(9) 0.090(9) 0.097(10) 0.024(7) -0.008(7) 0.031(7)
Se1 0.0978(10) 0.0764(8) 0.0878(9) -0.0235(7) -0.0394(8) 0.0319(7)
Se2 0.0717(8) 0.0773(8) 0.1032(10) 0.0111(7) -0.0405(7) -0.0146(6)
Ba1 0.0422(3) 0.0345(3) 0.0381(3) 0.00144(19) -0.0062(2) -0.00783(19)
Cl1 0.066(2) 0.082(2) 0.0474(17) -0.0230(16) 0.0086(15) -0.0378(18)
Cl2 0.157(5) 0.123(4) 0.042(2) -0.017(2) 0.009(2) -0.030(4)

loop_
_atom_type_symbol
_atom_type_description
_atom_type_scat_dispersion_real
_atom_type_scat_dispersion_imag
_atom_type_scat_source
C C 0.0033 0.0016 'International Tables Vol C Tables 4.2.6.8 and 6.1.1.4'
H H 0.0000 0.0000 'International Tables Vol C Tables 4.2.6.8 and 6.1.1.4'
B B 0.0013 0.0007 'International Tables Vol C Tables 4.2.6.8 and 6.1.1.4'
N N 0.0061 0.0033 'International Tables Vol C Tables 4.2.6.8 and 6.1.1.4'
O O 0.0106 0.0060 'International Tables Vol C Tables 4.2.6.8 and 6.1.1.4'
F F 0.0171 0.0103 'International Tables Vol C Tables 4.2.6.8 and 6.1.1.4'
Se Se -0.0929 2.2259 'International Tables Vol C Tables 4.2.6.8 and 6.1.1.4'
Ba Ba -0.3244 2.2819 'International Tables Vol C Tables 4.2.6.8 and 6.1.1.4'
Cl Cl 0.1484 0.1585 'International Tables Vol C Tables 4.2.6.8 and 6.1.1.4'

loop_
_geom_angle_atom_site_label_1
_geom_angle_atom_site_label_2
_geom_angle_atom_site_label_3
_geom_angle
C2 C1 C6 114.8(7)
C2 C1 B1 120.1(7)
C6 C1 B1 124.7(7)
C3 C2 C1 123.5(8)
C3 C2 H2 118.2
C1 C2 H2 118.2
C2 C3 C4 120.2(7)
C2 C3 C7 120.9(8)
C4 C3 C7 118.9(8)
C5 C4 C3 117.8(8)
C5 C4 H4 121.1
C3 C4 H4 121.1
C4 C5 C6 120.6(8)
C4 C5 C8 119.5(8)
C6 C5 C8 119.9(7)
C5 C6 C1 123.0(7)
C5 C6 H6 118.5
C1 C6 H6 118.5
F2 C7 F3 108.4(8)
F2 C7 F1 104.6(8)
F3 C7 F1 104.0(8)
F2 C7 C3 113.9(7)
F3 C7 C3 112.5(7)
F1 C7 C3 112.7(7)
F6 C8 F4 107.4(8)
F6 C8 F5 105.4(8)
F4 C8 F5 103.9(8)
F6 C8 C5 113.2(9)
F4 C8 C5 113.7(8)
F5 C8 C5 112.5(7)
C14 C9 C10 116.1(7)
C14 C9 B1 122.0(7)
C10 C9 B1 121.3(7)
C11 C10 C9 122.0(9)
C11 C10 H10 119.0
C9 C10 H10 119.0
C12 C11 C10 121.0(9)
C12 C11 C15 118.9(7)
C10 C11 C15 120.1(9)
C11 C12 C13 118.3(8)
C11 C12 H12 120.9
C13 C12 H12 120.9
C12 C13 C14 120.9(9)
C12 C13 C16 120.1(8)
C14 C13 C16 119.0(9)
C9 C14 C13 121.8(9)
C9 C14 H14 119.1
C13 C14 H14 119.1
F8 C15 F9 107.1(7)
F8 C15 F7 105.8(8)
F9 C15 F7 103.8(9)
F8 C15 C11 113.3(9)
F9 C15 C11 113.0(8)
F7 C15 C11 113.1(7)
F11 C16 F10 110.3(10)
F11 C16 F12 99.9(10)
F10 C16 F12 100.9(10)
F11 C16 C13 116.7(10)
F10 C16 C13 115.1(8)
F12 C16 C13 111.7(9)
C18 C17 C22 115.7(7)
C18 C17 B1 122.4(7)
C22 C17 B1 121.6(7)
C17 C18 C19 123.8(7)
C17 C18 H18 118.1
C19 C18 H18 118.1
C20 C19 C18 119.5(7)
C20 C19 C23 120.6(7)
C18 C19 C23 119.8(7)
C21 C20 C19 117.9(7)
C21 C20 H20 121.1
C19 C20 H20 121.1
C20 C21 C22 121.4(7)
C20 C21 C24 119.3(7)
C22 C21 C24 119.3(8)
C21 C22 C17 121.8(8)
C21 C22 H22 119.1
C17 C22 H22 119.1
F14 C23 F15 106.9(7)
F14 C23 F13 104.3(7)
F15 C23 F13 106.2(8)
F14 C23 C19 113.4(7)
F15 C23 C19 113.9(7)
F13 C23 C19 111.5(7)
F17 C24 F18 105.3(8)
F17 C24 F16 108.6(8)
F18 C24 F16 105.9(8)
F17 C24 C21 111.5(8)
F18 C24 C21 112.0(7)
F16 C24 C21 113.1(8)
C26 C25 C30 116.3(8)
C26 C25 B1 122.1(7)
C30 C25 B1 121.1(8)
C27 C26 C25 122.5(8)
C27 C26 H26 118.7
C25 C26 H26 118.7
C26 C27 C28 118.9(9)
C26 C27 C31 120.5(9)
C28 C27 C31 120.6(8)
C29 C28 C27 119.9(8)
C29 C28 H28 120.1
C27 C28 H28 120.1
C30 C29 C28 119.8(9)
C30 C29 C32 119.0(11)
C28 C29 C32 121.2(9)
C29 C30 C25 122.5(10)
C29 C30 H30 118.7
C25 C30 H30 118.7
F20 C31 F19 107.9(8)
F20 C31 F21 105.2(10)
F19 C31 F21 104.9(9)
F20 C31 C27 113.7(9)
F19 C31 C27 112.6(9)
F21 C31 C27 112.0(8)
F24 C32 F22 110.4(10)
F24 C32 F23 105.3(11)
F22 C32 F23 107.6(12)
F24 C32 C29 111.9(11)
F22 C32 C29 109.9(10)
F23 C32 C29 111.6(10)
C38 C33 C34 116.0(7)
C38 C33 B2 123.4(8)
C34 C33 B2 120.3(8)
C35 C34 C33 123.0(9)
C35 C34 H34 118.5
C33 C34 H34 118.5
C36 C35 C34 120.3(9)
C36 C35 C39 119.4(8)
C34 C35 C39 120.1(9)
C35 C36 C37 118.4(8)
C35 C36 H36 120.8
C37 C36 H36 120.8
C36 C37 C38 121.2(10)
C36 C37 C40 121.6(9)
C38 C37 C40 117.2(10)
C33 C38 C37 120.9(9)
C33 C38 H38 119.5
C37 C38 H38 119.5
F26 C39 F27 106.9(8)
F26 C39 F25 106.8(9)
F27 C39 F25 104.6(8)
F26 C39 C35 113.8(8)
F27 C39 C35 112.7(9)
F25 C39 C35 111.3(8)
F30 C40 F29 109.5(14)
F30 C40 F28 108.2(13)
F29 C40 F28 106.7(11)
F30 C40 C37 115.2(10)
F29 C40 C37 109.2(12)
F28 C40 C37 107.7(12)
C42 C41 C46 116.3(7)
C42 C41 B2 123.2(7)
C46 C41 B2 120.3(7)
C43 C42 C41 122.1(7)
C43 C42 H42 119.0
C41 C42 H42 119.0
C42 C43 C44 121.2(8)
C42 C43 C47 118.5(7)
C44 C43 C47 120.3(8)
C45 C44 C43 118.4(7)
C45 C44 H44 120.8
C43 C44 H44 120.8
C44 C45 C46 120.1(7)
C44 C45 C48 119.1(7)
C46 C45 C48 120.7(8)
C45 C46 C41 121.9(8)
C45 C46 H46 119.1
C41 C46 H46 119.1
F32B C47 F31B 109.2(14)
F32B C47 F33B 107.0(11)
F31B C47 F33B 105.1(14)
F33A C47 F31A 106.3(15)
F33A C47 F32A 108.6(15)
F31A C47 F32A 98.8(12)
F32B C47 C43 115.5(9)
F31B C47 C43 108.5(12)
F33A C47 C43 115.4(11)
F33B C47 C43 111.0(9)
F31A C47 C43 115.0(10)
F32A C47 C43 111.3(10)
F36 C48 F35 106.6(8)
F36 C48 F34 105.0(7)
F35 C48 F34 104.9(7)
F36 C48 C45 113.9(8)
F35 C48 C45 111.3(7)
F34 C48 C45 114.3(7)
C50 C49 C54 117.6(8)
C50 C49 B2 120.6(9)
C54 C49 B2 120.6(7)
C51 C50 C49 123.5(11)
C51 C50 H50 118.2
C49 C50 H50 118.2
C50 C51 C52 117.9(11)
C50 C51 C55 124.1(12)
C52 C51 C55 118.0(10)
C51 C52 C53 119.1(10)
C51 C52 H52 120.5
C53 C52 H52 120.5
C54 C53 C52 119.6(10)
C54 C53 C56 120.7(9)
C52 C53 C56 119.4(9)
C53 C54 C49 121.6(9)
C53 C54 H54 119.2
C49 C54 H54 119.2
F38 C55 F37 109.5(12)
F38 C55 F39 107.5(12)
F37 C55 F39 101.5(13)
F38 C55 C51 113.7(14)
F37 C55 C51 111.8(12)
F39 C55 C51 112.1(12)
F41 C56 F40 104.1(9)
F41 C56 F42 104.1(8)
F40 C56 F42 105.9(11)
F41 C56 C53 115.4(11)
F40 C56 C53 112.6(8)
F42 C56 C53 113.6(9)
C62 C57 C58 115.8(8)
C62 C57 B2 122.9(8)
C58 C57 B2 120.3(7)
C59 C58 C57 121.8(8)
C59 C58 H58 119.1
C57 C58 H58 119.1
C58 C59 C60 122.2(8)
C58 C59 C63 120.0(8)
C60 C59 C63 117.7(8)
C59 C60 C61 117.9(9)
C59 C60 H60 121.1
C61 C60 H60 121.1
C60 C61 C62 119.3(9)
C60 C61 C64 117.3(11)
C62 C61 C64 123.3(11)
C57 C62 C61 122.9(9)
C57 C62 H62 118.5
C61 C62 H62 118.5
F45 C63 F44 106.4(7)
F45 C63 F43 106.2(6)
F44 C63 F43 105.3(7)
F45 C63 C59 113.7(7)
F44 C63 C59 112.0(7)
F43 C63 C59 112.7(7)
F46A C64 F48A 111(3)
F46A C64 F47A 112(3)
F48A C64 F47A 97.9(14)
F46B C64 F47B 122(2)
F46B C64 F48B 111(2)
F47B C64 F48B 94.9(16)
F46A C64 C61 115(2)
F46B C64 C61 109(2)
F48A C64 C61 111.1(16)
F47A C64 C61 108.5(14)
F47B C64 C61 113.2(12)
F48B C64 C61 104.8(14)
C66 C65 Se1 108.0(8)
C66 C65 H65A 110.1
Se1 C65 H65A 110.1
C66 C65 H65B 110.1
Se1 C65 H65B 110.1
H65A C65 H65B 108.4
O1 C66 C65 108.4(9)
O1 C66 H66A 110.0
C65 C66 H66A 110.0
O1 C66 H66B 110.0
C65 C66 H66B 110.0
H66A C66 H66B 108.4
O1 C67 C68 111.0(11)
O1 C67 H67A 109.4
C68 C67 H67A 109.4
O1 C67 H67B 109.4
C68 C67 H67B 109.4
H67A C67 H67B 108.0
O2 C68 C67 112.7(10)
O2 C68 H68A 109.1
C67 C68 H68A 109.1
O2 C68 H68B 109.1
C67 C68 H68B 109.1
H68A C68 H68B 107.8
O2 C69A C70A 99.0(11)
O2 C69A H69A 112.0
C70A C69A H69A 112.0
O2 C69A H69B 112.0
C70A C69A H69B 112.0
H69A C69A H69B 109.7
C69A C70A Se2 111.3(12)
C69A C70A H70A 109.4
Se2 C70A H70A 109.4
C69A C70A H70B 109.4
Se2 C70A H70B 109.4
H70A C70A H70B 108.0
O2 C69B C70B 136(3)
O2 C69B H69C 103.1
C70B C69B H69C 103.1
O2 C69B H69D 103.1
C70B C69B H69D 103.1
H69C C69B H69D 105.1
C69B C70B Se2 98.9(19)
C69B C70B H70C 112.0
Se2 C70B H70C 112.0
C69B C70B H70D 112.0
Se2 C70B H70D 112.0
H70C C70B H70D 109.7
C72 C71 Se2 118.0(7)
C72 C71 H71A 107.8
Se2 C71 H71A 107.8
C72 C71 H71B 107.8
Se2 C71 H71B 107.8
H71A C71 H71B 107.1
O3 C72 C71 108.7(8)
O3 C72 H72A 109.9
C71 C72 H72A 109.9
O3 C72 H72B 109.9
C71 C72 H72B 109.9
H72A C72 H72B 108.3
O3 C73 C74 112.7(10)
O3 C73 H73A 109.0
C74 C73 H73A 109.0
O3 C73 H73B 109.0
C74 C73 H73B 109.0
H73A C73 H73B 107.8
C73 C74 O4 111.4(9)
C73 C74 H74A 109.3
O4 C74 H74A 109.3
C73 C74 H74B 109.3
O4 C74 H74B 109.3
H74A C74 H74B 108.0
O4 C75 C76 106.8(13)
O4 C75 H75A 110.4
C76 C75 H75A 110.4
O4 C75 H75B 110.4
C76 C75 H75B 110.4
H75A C75 H75B 108.6
C75 C76 Se1 113.2(11)
C75 C76 H76A 108.9
Se1 C76 H76A 108.9
C75 C76 H76B 108.9
Se1 C76 H76B 108.9
H76A C76 H76B 107.7
N1 C77 C78 179.4(11)
C77 C78 H78A 109.5
C77 C78 H78B 109.5
H78A C78 H78B 109.5
C77 C78 H78C 109.5
H78A C78 H78C 109.5
H78B C78 H78C 109.5
C80 C79 H79A 109.5
C80 C79 H79B 109.5
H79A C79 H79B 109.5
C80 C79 H79C 109.5
H79A C79 H79C 109.5
H79B C79 H79C 109.5
O5 C80 C79 125.0(15)
O5 C80 C81 121.6(15)
C79 C80 C81 113.2(13)
C80 C81 C82 117.2(15)
C80 C81 H81A 108.0
C82 C81 H81A 108.0
C80 C81 H81B 108.0
C82 C81 H81B 108.0
H81A C81 H81B 107.2
O6 C82 C83 130.7(13)
O6 C82 C81 115.1(14)
C83 C82 C81 114.0(11)
C82 C83 H83A 109.5
C82 C83 H83B 109.5
H83A C83 H83B 109.5
C82 C83 H83C 109.5
H83A C83 H83C 109.5
H83B C83 H83C 109.5
Cl1 C84 Cl2 112.8(10)
Cl1 C84 H84A 109.0
Cl2 C84 H84A 109.0
Cl1 C84 H84B 109.0
Cl2 C84 H84B 109.0
H84A C84 H84B 107.8
C25 B1 C9 112.8(6)
C25 B1 C1 105.2(6)
C9 B1 C1 114.2(7)
C25 B1 C17 113.3(7)
C9 B1 C17 100.7(6)
C1 B1 C17 111.0(6)
C33 B2 C49 113.6(6)
C33 B2 C41 104.6(6)
C49 B2 C41 113.5(7)
C33 B2 C57 113.3(7)
C49 B2 C57 101.3(7)
C41 B2 C57 110.8(6)
C77 N1 Ba1 177.6(7)
C67 O1 C66 111.5(9)
C67 O1 Ba1 110.7(6)
C66 O1 Ba1 127.4(6)
C69A O2 C68 105.2(10)
C69B O2 C68 125.9(17)
C69A O2 Ba1 139.1(8)
C69B O2 Ba1 110.7(17)
C68 O2 Ba1 115.2(7)
C73 O3 C72 114.9(8)
C73 O3 Ba1 111.8(7)
C72 O3 Ba1 117.0(5)
C75 O4 C74 110.6(9)
C75 O4 Ba1 126.5(9)
C74 O4 Ba1 109.2(6)
C80 O5 Ba1 139.5(9)
C82 O6 Ba1 143.9(9)
C76 Se1 C65 95.6(8)
C76 Se1 Ba1 93.0(6)
C65 Se1 Ba1 89.7(3)
C71 Se2 C70B 103.9(17)
C71 Se2 C70A 96.6(6)
C71 Se2 Ba1 97.2(4)
C70B Se2 Ba1 106.6(8)
C70A Se2 Ba1 84.6(5)
O5 Ba1 O6 63.7(2)
O5 Ba1 O2 130.6(3)
O6 Ba1 O2 73.3(2)
O5 Ba1 O3 82.2(2)
O6 Ba1 O3 128.9(2)
O2 Ba1 O3 109.2(2)
O5 Ba1 O1 124.6(2)
O6 Ba1 O1 75.7(2)
O2 Ba1 O1 61.0(2)
O3 Ba1 O1 152.15(19)
O5 Ba1 O4 73.8(3)
O6 Ba1 O4 131.0(2)
O2 Ba1 O4 154.8(2)
O3 Ba1 O4 63.3(2)
O1 Ba1 O4 113.4(2)
O5 Ba1 N1 150.2(2)
O6 Ba1 N1 145.8(2)
O2 Ba1 N1 74.3(2)
O3 Ba1 N1 72.8(2)
O1 Ba1 N1 79.3(2)
O4 Ba1 N1 80.5(2)
O5 Ba1 Se1 75.3(2)
O6 Ba1 Se1 82.23(18)
O2 Ba1 Se1 122.57(17)
O3 Ba1 Se1 126.29(15)
O1 Ba1 Se1 62.88(14)
O4 Ba1 Se1 63.8(2)
N1 Ba1 Se1 106.57(16)
O5 Ba1 Se2 86.7(3)
O6 Ba1 Se2 78.00(18)
O2 Ba1 Se2 60.80(17)
O3 Ba1 Se2 62.32(16)
O1 Ba1 Se2 120.71(15)
O4 Ba1 Se2 123.99(19)
N1 Ba1 Se2 95.55(16)
Se1 Ba1 Se2 157.75(4)

loop_
_geom_bond_atom_site_label_1
_geom_bond_atom_site_label_2
_geom_bond_distance
C1 C2 1.391(11)
C1 C6 1.392(12)
C1 B1 1.642(12)
C2 C3 1.366(11)
C2 H2 0.9500
C3 C4 1.399(12)
C3 C7 1.493(11)
C4 C5 1.378(11)
C4 H4 0.9500
C5 C6 1.379(12)
C5 C8 1.495(13)
C6 H6 0.9500
C7 F2 1.294(10)
C7 F3 1.296(11)
C7 F1 1.331(11)
C8 F6 1.308(12)
C8 F4 1.313(12)
C8 F5 1.353(11)
C9 C14 1.396(12)
C9 C10 1.402(12)
C9 B1 1.639(11)
C10 C11 1.395(11)
C10 H10 0.9500
C11 C12 1.379(14)
C11 C15 1.498(13)
C12 C13 1.384(14)
C12 H12 0.9500
C13 C14 1.401(12)
C13 C16 1.460(14)
C14 H14 0.9500
C15 F8 1.317(11)
C15 F9 1.337(11)
C15 F7 1.350(12)
C16 F11 1.285(12)
C16 F10 1.309(12)
C16 F12 1.361(13)
C17 C18 1.375(11)
C17 C22 1.396(11)
C17 B1 1.646(12)
C18 C19 1.395(11)
C18 H18 0.9500
C19 C20 1.389(11)
C19 C23 1.469(12)
C20 C21 1.385(11)
C20 H20 0.9500
C21 C22 1.389(11)
C21 C24 1.511(11)
C22 H22 0.9500
C23 F14 1.324(10)
C23 F15 1.337(11)
C23 F13 1.350(10)
C24 F17 1.319(12)
C24 F18 1.332(11)
C24 F16 1.332(11)
C25 C26 1.401(12)
C25 C30 1.402(12)
C25 B1 1.625(12)
C26 C27 1.386(11)
C26 H26 0.9500
C27 C28 1.409(14)
C27 C31 1.477(15)
C28 C29 1.383(17)
C28 H28 0.9500
C29 C30 1.379(13)
C29 C32 1.535(16)
C30 H30 0.9500
C31 F20 1.288(12)
C31 F19 1.314(11)
C31 F21 1.340(13)
C32 F24 1.267(14)
C32 F22 1.321(13)
C32 F23 1.388(17)
C33 C38 1.395(13)
C33 C34 1.397(12)
C33 B2 1.625(11)
C34 C35 1.383(11)
C34 H34 0.9500
C35 C36 1.367(15)
C35 C39 1.493(14)
C36 C37 1.389(16)
C36 H36 0.9500
C37 C38 1.395(13)
C37 C40 1.560(18)
C38 H38 0.9500
C39 F26 1.320(13)
C39 F27 1.337(10)
C39 F25 1.346(12)
C40 F30 1.253(16)
C40 F29 1.267(16)
C40 F28 1.359(15)
C41 C42 1.389(11)
C41 C46 1.405(10)
C41 B2 1.634(12)
C42 C43 1.371(12)
C42 H42 0.9500
C43 C44 1.389(11)
C43 C47 1.504(12)
C44 C45 1.381(12)
C44 H44 0.9500
C45 C46 1.394(11)
C45 C48 1.471(11)
C46 H46 0.9500
C47 F32B 1.309(16)
C47 F31B 1.31(2)
C47 F33A 1.32(2)
C47 F33B 1.326(15)
C47 F31A 1.344(18)
C47 F32A 1.357(19)
C48 F36 1.314(11)
C48 F35 1.320(10)
C48 F34 1.329(10)
C49 C50 1.399(14)
C49 C54 1.406(12)
C49 B2 1.633(12)
C50 C51 1.368(15)
C50 H50 0.9500
C51 C52 1.432(18)
C51 C55 1.506(17)
C52 C53 1.435(16)
C52 H52 0.9500
C53 C54 1.366(12)
C53 C56 1.472(15)
C54 H54 0.9500
C55 F38 1.232(19)
C55 F37 1.373(17)
C55 F39 1.387(16)
C56 F41 1.318(12)
C56 F40 1.319(14)
C56 F42 1.322(11)
C57 C62 1.390(12)
C57 C58 1.400(11)
C57 B2 1.659(13)
C58 C59 1.365(12)
C58 H58 0.9500
C59 C60 1.386(13)
C59 C63 1.510(12)
C60 C61 1.387(15)
C60 H60 0.9500
C61 C62 1.406(15)
C61 C64 1.534(19)
C62 H62 0.9500
C63 F45 1.320(10)
C63 F44 1.347(10)
C63 F43 1.348(9)
C64 F46A 1.16(4)
C64 F46B 1.23(3)
C64 F48A 1.33(2)
C64 F47A 1.34(2)
C64 F47B 1.36(3)
C64 F48B 1.40(3)
C65 C66 1.523(19)
C65 Se1 1.955(11)
C65 H65A 0.9900
C65 H65B 0.9900
C66 O1 1.430(12)
C66 H66A 0.9900
C66 H66B 0.9900
C67 O1 1.410(14)
C67 C68 1.44(2)
C67 H67A 0.9900
C67 H67B 0.9900
C68 O2 1.416(15)
C68 H68A 0.9900
C68 H68B 0.9900
C69A O2 1.400(9)
C69A C70A 1.532(10)
C69A H69A 0.9900
C69A H69B 0.9900
C70A Se2 2.115(18)
C70A H70A 0.9900
C70A H70B 0.9900
C69B O2 1.416(10)
C69B C70B 1.535(10)
C69B H69C 0.9900
C69B H69D 0.9900
C70B Se2 1.899(10)
C70B H70C 0.9900
C70B H70D 0.9900
C71 C72 1.519(9)
C71 Se2 1.838(9)
C71 H71A 0.9900
C71 H71B 0.9900
C72 O3 1.441(8)
C72 H72A 0.9900
C72 H72B 0.9900
C73 O3 1.382(13)
C73 C74 1.462(17)
C73 H73A 0.9900
C73 H73B 0.9900
C74 O4 1.488(15)
C74 H74A 0.9900
C74 H74B 0.9900
C75 O4 1.365(17)
C75 C76 1.58(2)
C75 H75A 0.9900
C75 H75B 0.9900
C76 Se1 1.93(2)
C76 H76A 0.9900
C76 H76B 0.9900
C77 N1 1.126(11)
C77 C78 1.462(12)
C78 H78A 0.9800
C78 H78B 0.9800
C78 H78C 0.9800
C79 C80 1.45(2)
C79 H79A 0.9800
C79 H79B 0.9800
C79 H79C 0.9800
C80 O5 1.225(9)
C80 C81 1.553(10)
C81 C82 1.559(10)
C81 H81A 0.9900
C81 H81B 0.9900
C82 O6 1.201(8)
C82 C83 1.474(17)
C83 H83A 0.9800
C83 H83B 0.9800
C83 H83C 0.9800
C84 Cl1 1.722(19)
C84 Cl2 1.742(16)
C84 H84A 0.9900
C84 H84B 0.9900
N1 Ba1 2.920(8)
O1 Ba1 2.791(6)
O2 Ba1 2.786(7)
O3 Ba1 2.787(6)
O4 Ba1 2.813(7)
O5 Ba1 2.733(8)
O6 Ba1 2.770(7)
Se1 Ba1 3.3626(13)
Se2 Ba1 3.3662(13)

loop_
_geom_torsion_atom_site_label_1
_geom_torsion_atom_site_label_2
_geom_torsion_atom_site_label_3
_geom_torsion_atom_site_label_4
_geom_torsion
C6 C1 C2 C3 2.0(11)
B1 C1 C2 C3 -170.9(7)
C1 C2 C3 C4 -1.0(11)
C1 C2 C3 C7 179.1(7)
C2 C3 C4 C5 -0.3(11)
C7 C3 C4 C5 179.6(7)
C3 C4 C5 C6 0.5(11)
C3 C4 C5 C8 -177.2(7)
C4 C5 C6 C1 0.6(12)
C8 C5 C6 C1 178.2(8)
C2 C1 C6 C5 -1.8(11)
B1 C1 C6 C5 170.7(7)
C2 C3 C7 F2 -29.3(11)
C4 C3 C7 F2 150.9(8)
C2 C3 C7 F3 94.6(10)
C4 C3 C7 F3 -85.2(11)
C2 C3 C7 F1 -148.2(8)
C4 C3 C7 F1 31.9(11)
C4 C5 C8 F6 -123.3(10)
C6 C5 C8 F6 59.1(11)
C4 C5 C8 F4 -0.3(12)
C6 C5 C8 F4 -178.0(8)
C4 C5 C8 F5 117.4(9)
C6 C5 C8 F5 -60.3(11)
C14 C9 C10 C11 -0.2(11)
B1 C9 C10 C11 -171.5(7)
C9 C10 C11 C12 0.5(12)
C9 C10 C11 C15 179.1(8)
C10 C11 C12 C13 -0.6(13)
C15 C11 C12 C13 -179.1(8)
C11 C12 C13 C14 0.3(13)
C11 C12 C13 C16 178.3(8)
C10 C9 C14 C13 -0.1(12)
B1 C9 C14 C13 171.2(8)
C12 C13 C14 C9 0.0(13)
C16 C13 C14 C9 -178.0(8)
C12 C11 C15 F8 -43.8(11)
C10 C11 C15 F8 137.6(8)
C12 C11 C15 F9 78.2(11)
C10 C11 C15 F9 -100.4(9)
C12 C11 C15 F7 -164.2(8)
C10 C11 C15 F7 17.2(12)
C12 C13 C16 F11 19.6(15)
C14 C13 C16 F11 -162.4(10)
C12 C13 C16 F10 -112.1(11)
C14 C13 C16 F10 65.9(13)
C12 C13 C16 F12 133.6(10)
C14 C13 C16 F12 -48.4(12)
C22 C17 C18 C19 0.3(10)
B1 C17 C18 C19 174.1(7)
C17 C18 C19 C20 -0.3(11)
C17 C18 C19 C23 179.3(7)
C18 C19 C20 C21 0.0(10)
C23 C19 C20 C21 -179.6(7)
C19 C20 C21 C22 0.1(11)
C19 C20 C21 C24 179.8(7)
C20 C21 C22 C17 -0.1(11)
C24 C21 C22 C17 -179.8(7)
C18 C17 C22 C21 -0.1(10)
B1 C17 C22 C21 -174.0(7)
C20 C19 C23 F14 134.2(7)
C18 C19 C23 F14 -45.3(10)
C20 C19 C23 F15 11.7(11)
C18 C19 C23 F15 -167.9(7)
C20 C19 C23 F13 -108.4(9)
C18 C19 C23 F13 72.1(10)
C20 C21 C24 F17 120.7(8)
C22 C21 C24 F17 -59.6(11)
C20 C21 C24 F18 -121.6(9)
C22 C21 C24 F18 58.1(11)
C20 C21 C24 F16 -2.0(12)
C22 C21 C24 F16 177.7(8)
C30 C25 C26 C27 3.0(13)
B1 C25 C26 C27 174.6(8)
C25 C26 C27 C28 -2.5(13)
C25 C26 C27 C31 -178.5(8)
C26 C27 C28 C29 0.5(14)
C31 C27 C28 C29 176.4(9)
C27 C28 C29 C30 1.0(16)
C27 C28 C29 C32 178.5(10)
C28 C29 C30 C25 -0.5(17)
C32 C29 C30 C25 -178.1(10)
C26 C25 C30 C29 -1.4(14)
B1 C25 C30 C29 -173.2(9)
C26 C27 C31 F20 76.8(13)
C28 C27 C31 F20 -99.1(11)
C26 C27 C31 F19 -160.1(8)
C28 C27 C31 F19 23.9(13)
C26 C27 C31 F21 -42.3(12)
C28 C27 C31 F21 141.8(9)
C30 C29 C32 F24 83.3(16)
C28 C29 C32 F24 -94.2(13)
C30 C29 C32 F22 -153.7(11)
C28 C29 C32 F22 28.8(18)
C30 C29 C32 F23 -34.4(15)
C28 C29 C32 F23 148.1(11)
C38 C33 C34 C35 -1.0(13)
B2 C33 C34 C35 -175.1(8)
C33 C34 C35 C36 -0.4(14)
C33 C34 C35 C39 175.6(8)
C34 C35 C36 C37 -0.9(16)
C39 C35 C36 C37 -177.0(10)
C35 C36 C37 C38 3.7(18)
C35 C36 C37 C40 -178.4(11)
C34 C33 C38 C37 3.8(14)
B2 C33 C38 C37 177.7(9)
C36 C37 C38 C33 -5.2(17)
C40 C37 C38 C33 176.7(10)
C36 C35 C39 F26 -155.6(10)
C34 C35 C39 F26 28.3(12)
C36 C35 C39 F27 -33.6(13)
C34 C35 C39 F27 150.3(9)
C36 C35 C39 F25 83.6(12)
C34 C35 C39 F25 -92.5(11)
C36 C37 C40 F30 141.0(13)
C38 C37 C40 F30 -40.9(18)
C36 C37 C40 F29 -95.3(14)
C38 C37 C40 F29 82.7(14)
C36 C37 C40 F28 20.2(18)
C38 C37 C40 F28 -161.7(11)
C46 C41 C42 C43 3.0(10)
B2 C41 C42 C43 177.5(7)
C41 C42 C43 C44 -2.2(11)
C41 C42 C43 C47 176.6(7)
C42 C43 C44 C45 -0.4(11)
C47 C43 C44 C45 -179.2(7)
C43 C44 C45 C46 2.0(10)
C43 C44 C45 C48 -175.0(7)
C44 C45 C46 C41 -1.1(10)
C48 C45 C46 C41 175.8(7)
C42 C41 C46 C45 -1.3(10)
B2 C41 C46 C45 -176.0(6)
C42 C43 C47 F32B -174.7(14)
C44 C43 C47 F32B 4.1(16)
C42 C43 C47 F31B 62.3(18)
C44 C43 C47 F31B -118.9(17)
C42 C43 C47 F33A -90(2)
C44 C43 C47 F33A 89(2)
C42 C43 C47 F33B -52.8(13)
C44 C43 C47 F33B 126.1(11)
C42 C43 C47 F31A 34.8(14)
C44 C43 C47 F31A -146.3(12)
C42 C43 C47 F32A 146.1(14)
C44 C43 C47 F32A -35.0(16)
C44 C45 C48 F36 -158.4(8)
C46 C45 C48 F36 24.6(11)
C44 C45 C48 F35 81.1(10)
C46 C45 C48 F35 -95.9(10)
C44 C45 C48 F34 -37.6(10)
C46 C45 C48 F34 145.4(7)
C54 C49 C50 C51 -0.4(19)
B2 C49 C50 C51 -168.2(12)
C49 C50 C51 C52 -6(2)
C49 C50 C51 C55 176.9(14)
C50 C51 C52 C53 7.0(19)
C55 C51 C52 C53 -176.0(13)
C51 C52 C53 C54 -1.1(17)
C51 C52 C53 C56 172.9(11)
C52 C53 C54 C49 -5.9(15)
C56 C53 C54 C49 -179.8(9)
C50 C49 C54 C53 6.8(15)
B2 C49 C54 C53 174.5(9)
C50 C51 C55 F38 121.5(15)
C52 C51 C55 F38 -55.3(17)
C50 C51 C55 F37 -113.9(15)
C52 C51 C55 F37 69.4(18)
C50 C51 C55 F39 -1(2)
C52 C51 C55 F39 -177.5(13)
C54 C53 C56 F41 101.7(12)
C52 C53 C56 F41 -72.2(13)
C54 C53 C56 F40 -17.7(15)
C52 C53 C56 F40 168.4(11)
C54 C53 C56 F42 -138.1(10)
C52 C53 C56 F42 48.0(15)
C62 C57 C58 C59 0.4(11)
B2 C57 C58 C59 -168.0(7)
C57 C58 C59 C60 -2.1(12)
C57 C58 C59 C63 -180.0(7)
C58 C59 C60 C61 0.9(13)
C63 C59 C60 C61 178.8(8)
C59 C60 C61 C62 2.0(14)
C59 C60 C61 C64 -179.0(10)
C58 C57 C62 C61 2.6(13)
B2 C57 C62 C61 170.6(9)
C60 C61 C62 C57 -3.8(15)
C64 C61 C62 C57 177.2(11)
C58 C59 C63 F45 -19.5(10)
C60 C59 C63 F45 162.5(7)
C58 C59 C63 F44 101.1(9)
C60 C59 C63 F44 -76.8(10)
C58 C59 C63 F43 -140.4(7)
C60 C59 C63 F43 41.6(10)
C60 C61 C64 F46A 47(3)
C62 C61 C64 F46A -134(3)
C60 C61 C64 F46B -128(2)
C62 C61 C64 F46B 51(3)
C60 C61 C64 F48A 175.1(14)
C62 C61 C64 F48A -6(2)
C60 C61 C64 F47A -78.3(17)
C62 C61 C64 F47A 100.7(17)
C60 C61 C64 F47B 11(2)
C62 C61 C64 F47B -170.0(15)
C60 C61 C64 F48B 113.0(16)
C62 C61 C64 F48B -68.0(18)
Se1 C65 C66 O1 -73.8(9)
O1 C67 C68 O2 61.8(13)
O2 C69A C70A Se2 66.3(16)
O2 C69B C70B Se2 -44(6)
Se2 C71 C72 O3 60.1(11)
O3 C73 C74 O4 -67.4(14)
O4 C75 C76 Se1 71.2(19)
O5 C80 C81 C82 46(3)
C79 C80 C81 C82 -131(2)
C80 C81 C82 O6 -51(2)
C80 C81 C82 C83 133.5(18)
C26 C25 B1 C9 147.3(8)
C30 C25 B1 C9 -41.4(11)
C26 C25 B1 C1 -87.6(9)
C30 C25 B1 C1 83.7(9)
C26 C25 B1 C17 33.7(10)
C30 C25 B1 C17 -155.0(8)
C14 C9 B1 C25 157.1(8)
C10 C9 B1 C25 -32.0(11)
C14 C9 B1 C1 37.1(10)
C10 C9 B1 C1 -152.1(7)
C14 C9 B1 C17 -81.8(9)
C10 C9 B1 C17 89.0(8)
C2 C1 B1 C25 78.7(8)
C6 C1 B1 C25 -93.4(9)
C2 C1 B1 C9 -157.1(7)
C6 C1 B1 C9 30.8(10)
C2 C1 B1 C17 -44.1(9)
C6 C1 B1 C17 143.7(7)
C18 C17 B1 C25 34.9(9)
C22 C17 B1 C25 -151.6(7)
C18 C17 B1 C9 -85.8(8)
C22 C17 B1 C9 87.7(8)
C18 C17 B1 C1 152.9(7)
C22 C17 B1 C1 -33.6(9)
C38 C33 B2 C49 142.2(9)
C34 C33 B2 C49 -44.1(11)
C38 C33 B2 C41 -93.5(10)
C34 C33 B2 C41 80.1(9)
C38 C33 B2 C57 27.3(11)
C34 C33 B2 C57 -159.0(7)
C50 C49 B2 C33 -35.3(13)
C54 C49 B2 C33 157.3(8)
C50 C49 B2 C41 -154.6(9)
C54 C49 B2 C41 38.0(11)
C50 C49 B2 C57 86.5(10)
C54 C49 B2 C57 -80.8(10)
C42 C41 B2 C33 -100.6(8)
C46 C41 B2 C33 73.7(9)
C42 C41 B2 C49 23.8(10)
C46 C41 B2 C49 -162.0(7)
C42 C41 B2 C57 137.0(7)
C46 C41 B2 C57 -48.7(9)
C62 C57 B2 C33 37.6(11)
C58 C57 B2 C33 -154.9(7)
C62 C57 B2 C49 -84.4(9)
C58 C57 B2 C49 83.1(8)
C62 C57 B2 C41 154.9(8)
C58 C57 B2 C41 -37.6(10)
C68 C67 O1 C66 156.8(9)
C68 C67 O1 Ba1 -55.3(10)
C65 C66 O1 C67 -179.3(9)
C65 C66 O1 Ba1 39.4(11)
C70A C69A O2 C69B 16(3)
C70A C69A O2 C68 150.7(13)
C70A C69A O2 Ba1 -21(2)
C70B C69B O2 C69A -83(5)
C70B C69B O2 C68 -141(4)
C70B C69B O2 Ba1 73(5)
C67 C68 O2 C69A 151.8(13)
C67 C68 O2 C69B -180(2)
C67 C68 O2 Ba1 -34.6(13)
C74 C73 O3 C72 -174.0(10)
C74 C73 O3 Ba1 49.7(12)
C71 C72 O3 C73 153.6(9)
C71 C72 O3 Ba1 -72.3(9)
C76 C75 O4 C74 169.1(12)
C76 C75 O4 Ba1 -55.3(17)
C73 C74 O4 C75 -171.0(12)
C73 C74 O4 Ba1 45.6(11)
C79 C80 O5 Ba1 168.7(15)
C81 C80 O5 Ba1 -7(4)
C83 C82 O6 Ba1 -163.0(10)
C81 C82 O6 Ba1 22(2)
C72 C71 Se2 C70B 87.2(13)
C72 C71 Se2 C70A 63.4(11)
C72 C71 Se2 Ba1 -22.0(9)
C69B C70B Se2 C71 -107(3)
C69B C70B Se2 C70A -31.6(16)
C69B C70B Se2 Ba1 -5(3)
